data_1576343
loop_
_publ_author_name
'Hong, Qiong-Yan'
'Huang, Bin'
'Niu, Yan-Fei'
'Wang, Cui-Hong'
'Zhao, Xiao-li'
'Yang, Hai-Bo'
'Shi, Xueliang'

_publ_section_title
;
 A 4,4',4''-Nitrilotriphenoxyl Radical Derived from Yang's Biradical
;
_journal_name_full 'Chemical Science'
_journal_paper_doi 10.1039/D5SC06789H
_journal_year 2025
_chemical_formula_moiety 'C42 H60 N O3'
_chemical_formula_sum 'C42 H60 N O3'
_chemical_formula_weight 626.91
_space_group_crystal_system trigonal
_space_group_IT_number 163
_space_group_name_Hall '-P 3 2c'
_space_group_name_H-M_alt 'P -3 1 c'
_atom_sites_solution_hydrogens geom
_atom_sites_solution_primary dual
_audit_creation_date 2024-04-15
_audit_creation_method
;
Olex2 1.5
(compiled 2024.02.16 svn.r378c4104 for OlexSys, GUI svn.r6928)
;
_audit_update_record
;
2025-05-28 deposited with the CCDC.	2025-11-27 downloaded from the CCDC.
;
_cell_angle_alpha 90
_cell_angle_beta 90
_cell_angle_gamma 120
_cell_formula_units_Z 2
_cell_length_a 15.3640(13)
_cell_length_b 15.3640(13)
_cell_length_c 11.5469(12)
_cell_measurement_reflns_used 2741
_cell_measurement_temperature 173.00(10)
_cell_measurement_theta_max 64.3360
_cell_measurement_theta_min 3.2980
_cell_volume 2360.5(4)
_computing_cell_refinement 'CrysAlisPro 1.171.42.100a (Rigaku OD, 2023)'
_computing_data_collection 'CrysAlisPro 1.171.42.100a (Rigaku OD, 2023)'
_computing_data_reduction 'CrysAlisPro 1.171.42.100a (Rigaku OD, 2023)'
_computing_molecular_graphics 'Olex2 1.5 (Dolomanov et al., 2009)'
_computing_publication_material 'Olex2 1.5 (Dolomanov et al., 2009)'
_computing_structure_refinement 'SHELXL 2018/3 (Sheldrick, 2015)'
_computing_structure_solution 'SHELXT 2018/2 (Sheldrick, 2018)'
_diffrn_ambient_environment N~2~
_diffrn_ambient_temperature 173.00(10)
_diffrn_detector 'Hybrid Pixel Array Detector'
_diffrn_detector_area_resol_mean 5.8140
_diffrn_measured_fraction_theta_full 0.995
_diffrn_measured_fraction_theta_max 0.995
_diffrn_measurement_details
;
List of Runs (angles in degrees, time in seconds):

  # Type    Start    End  Width  t~exp~   \w     \q     \k     \f   Frames
#--------------------------------------------------------------------------
  1  \w    -40.00   2.00   1.00    1.00    --    0.00 -37.00 150.00   42
  2  \w    -65.00 -40.00   1.00    1.00    --    0.00 -77.00 -30.00   25
  3  \w     59.00  84.00   1.00    1.00    --    0.00  57.00 -90.00   25
  4  \w    -26.00  88.00   1.00    1.00    --    0.00  37.00  30.00  114
  5  \w    -24.00  25.00   1.00    1.00    --    0.00 -57.00  30.00   49
  6  \w    -54.00 -29.00   1.00    1.00    --    0.00 -57.00  30.00   25
  7  \w     10.00  35.00   1.00    1.00    --    0.00 -19.00-180.00   25
  8  \w    -85.00 -55.00   1.00    1.00    --    0.00 -57.00  30.00   30
  9  \w      3.00  34.00   1.00    3.00    --   92.10 -82.00 -30.00   31
 10  \w      4.00 128.00   1.00    3.00    --   92.10 -82.00 -90.00  124
 11  \w      6.00  88.00   1.00    3.00    --   92.10 -61.00 -90.00   82
 12  \w     75.00 169.00   1.00    3.00    --   92.10  45.00 120.00   94
 13  \w      6.00  32.00   1.00    3.00    --   92.10 -82.00  60.00   26
 14  \w     93.00 126.00   1.00    3.00    --   92.10 -82.00  60.00   33
 15  \w      5.00 127.00   1.00    3.00    --   92.10 -82.00   0.00  122
 16  \w     60.00 122.00   1.00    3.00    --   92.10 -82.00 150.00   62
 17  \w     75.00 101.00   1.00    3.00    --   92.10  30.00  30.00   26
 18  \w     67.00 182.00   1.00    3.00    --   92.10  45.00-120.00  115
 19  \w      3.00 119.00   1.00    3.00    --   92.10 -61.00   0.00  116
 20  \w     66.00 176.00   1.00    3.00    --   92.10  45.00-150.00  110
 21  \w     78.00 103.00   1.00    3.00    --   92.10 -82.00-150.00   25
 22  \w     75.00 100.00   1.00    3.00    --   92.10 -82.00 -30.00   25
 23  \w     54.00  94.00   1.00    3.00    --   92.10 -82.00 120.00   40
 24  \w      3.00 116.00   1.00    3.00    --   92.10 -61.00 120.00  113
;
_diffrn_measurement_device 'four-circle diffractometer'
_diffrn_measurement_device_type 'XtaLAB AFC12 (RINC): Kappa dual home/near'
_diffrn_measurement_method '\w scans'
_diffrn_orient_matrix_type 'CrysAlisPro convention (1999,Acta A55,543-557)'
_diffrn_orient_matrix_UB_11 -0.1073786000
_diffrn_orient_matrix_UB_12 -0.0170157000
_diffrn_orient_matrix_UB_13 -0.0111552000
_diffrn_orient_matrix_UB_21 0.0359015000
_diffrn_orient_matrix_UB_22 0.1055327000
_diffrn_orient_matrix_UB_23 0.0500659000
_diffrn_orient_matrix_UB_31 0.0243042000
_diffrn_orient_matrix_UB_32 0.0444276000
_diffrn_orient_matrix_UB_33 -0.1231269000
_diffrn_radiation_monochromator mirror
_diffrn_radiation_probe x-ray
_diffrn_radiation_type 'Cu K\a'
_diffrn_radiation_wavelength 1.54184
_diffrn_reflns_av_R_equivalents 0.1321
_diffrn_reflns_av_unetI/netI 0.0531
_diffrn_reflns_Laue_measured_fraction_full 0.995
_diffrn_reflns_Laue_measured_fraction_max 0.995
_diffrn_reflns_limit_h_max 17
_diffrn_reflns_limit_h_min -18
_diffrn_reflns_limit_k_max 18
_diffrn_reflns_limit_k_min -18
_diffrn_reflns_limit_l_max 11
_diffrn_reflns_limit_l_min -13
_diffrn_reflns_number 26025
_diffrn_reflns_point_group_measured_fraction_full 0.995
_diffrn_reflns_point_group_measured_fraction_max 0.995
_diffrn_reflns_theta_full 66.998
_diffrn_reflns_theta_max 66.998
_diffrn_reflns_theta_min 3.322
_diffrn_source 'micro-focus sealed X-ray tube'
_diffrn_source_type 'Rigaku (Cu) X-ray Source'
_exptl_absorpt_coefficient_mu 0.415
_exptl_absorpt_correction_T_max 1.00000
_exptl_absorpt_correction_T_min 0.32713
_exptl_absorpt_correction_type multi-scan
_exptl_absorpt_process_details
;
CrysAlisPro 1.171.42.100a (Rigaku Oxford Diffraction, 2023)
Empirical absorption correction using spherical harmonics,
implemented in SCALE3 ABSPACK scaling algorithm.
;
_exptl_crystal_colour 'clear light colourless'
_exptl_crystal_colour_lustre clear
_exptl_crystal_colour_modifier light
_exptl_crystal_colour_primary colourless
_exptl_crystal_density_diffrn 0.882
_exptl_crystal_description block
_exptl_crystal_F_000 686
_exptl_crystal_size_max 0.26
_exptl_crystal_size_mid 0.22
_exptl_crystal_size_min 0.18
_refine_diff_density_max 0.270
_refine_diff_density_min -0.219
_refine_diff_density_rms 0.048
_refine_ls_extinction_method none
_refine_ls_goodness_of_fit_ref 1.087
_refine_ls_hydrogen_treatment constr
_refine_ls_matrix_type full
_refine_ls_number_parameters 75
_refine_ls_number_reflns 1410
_refine_ls_number_restraints 0
_refine_ls_restrained_S_all 1.087
_refine_ls_R_factor_all 0.1134
_refine_ls_R_factor_gt 0.0955
_refine_ls_shift/su_max 0.000
_refine_ls_shift/su_mean 0.000
_refine_ls_structure_factor_coef Fsqd
_refine_ls_weighting_details 'w=1/[\s^2^(Fo^2^)+(0.1873P)^2^+0.4560P] where P=(Fo^2^+2Fc^2^)/3'
_refine_ls_weighting_scheme calc
_refine_ls_wR_factor_gt 0.2938
_refine_ls_wR_factor_ref 0.3109
_reflns_Friedel_coverage 0.000
_reflns_number_gt 993
_reflns_number_total 1410
_reflns_threshold_expression 'I > 2\s(I)'
_cod_data_source_file d5sc06789h2.cif
_cod_data_source_block exp_4119_auto
_cod_original_cell_volume 2360.5(5)
_cod_database_code 1576343
_shelx_shelxl_version_number 2018/3
_shelx_space_group_comment
;
The symmetry employed for this shelxl refinement is uniquely defined
by the following loop, which should always be used as a source of
symmetry information in preference to the above space-group names.
They are only intended as comments.
;
_shelx_estimated_absorpt_t_max 0.929
_shelx_estimated_absorpt_t_min 0.900
_olex2_refinement_description
;
1. Fixed Uiso
 At 1.2 times of:
  All C(H) groups
 At 1.5 times of:
  All C(H,H,H) groups
2.a Aromatic/amide H refined with riding coordinates:
 C2(H2)
2.b Idealised Me refined as rotating group:
 C6(H6A,H6B,H6C), C7(H7A,H7B,H7C), C8(H8A,H8B,H8C)
;
_smtbx_masks_void_probe_radius 1.2
_smtbx_masks_void_truncation_radius 1.2
_olex2_submission_special_instructions 'No special instructions were received'
_oxdiff_exptl_absorpt_empirical_details
;
Empirical correction (ABSPACK) includes:
- Absorption correction using spherical harmonics
- Frame scaling
;
_oxdiff_exptl_absorpt_empirical_full_max 3.906
_oxdiff_exptl_absorpt_empirical_full_min 0.318

loop_
_space_group_symop_operation_xyz
'x, y, z'
'-y, x-y, z'
'-x+y, -x, z'
'-y, -x, -z+1/2'
'-x+y, y, -z+1/2'
'x, x-y, -z+1/2'
'-x, -y, -z'
'y, -x+y, -z'
'x-y, x, -z'
'y, x, z-1/2'
'x-y, -y, z-1/2'
'-x, -x+y, z-1/2'

loop_
_atom_site_label
_atom_site_type_symbol
_atom_site_fract_x
_atom_site_fract_y
_atom_site_fract_z
_atom_site_U_iso_or_equiv
_atom_site_adp_type
_atom_site_occupancy
_atom_site_site_symmetry_order
_atom_site_calc_flag
_atom_site_refinement_flags_posn
_atom_site_refinement_flags_adp
_atom_site_refinement_flags_occupancy
_atom_site_disorder_assembly
_atom_site_disorder_group
O1 O 0.53879(12) 1.0776(2) 0.250000 0.149(2) Uani 1 2 d S T P . .
N1 N 0.333333 0.666667 0.250000 0.0463(11) Uani 1 6 d S T P . .
C1 C 0.38627(12) 0.7725(2) 0.250000 0.0527(9) Uani 1 2 d S T P . .
C2 C 0.47921(19) 0.82467(18) 0.3082(2) 0.0564(8) Uani 1 1 d . . . . .
H2 H 0.504810 0.788016 0.347771 0.068 Uiso 1 1 calc R U . . .
C3 C 0.5329(2) 0.9274(2) 0.3082(3) 0.0750(10) Uani 1 1 d . . . . .
C4 C 0.49110(14) 0.9822(3) 0.250000 0.0859(15) Uani 1 2 d S T P . .
C5 C 0.6361(3) 0.9835(2) 0.3699(3) 0.0929(13) Uani 1 1 d . . . . .
C6 C 0.6330(4) 1.0492(4) 0.4681(5) 0.143(2) Uani 1 1 d . . . . .
H6A H 0.627063 1.104764 0.435119 0.215 Uiso 1 1 calc R U . . .
H6B H 0.694938 1.076222 0.513731 0.215 Uiso 1 1 calc R U . . .
H6C H 0.575057 1.008518 0.518076 0.215 Uiso 1 1 calc R U . . .
C7 C 0.7162(3) 1.0473(3) 0.2808(4) 0.131(2) Uani 1 1 d . . . . .
H7A H 0.716671 1.003954 0.218877 0.196 Uiso 1 1 calc R U . . .
H7B H 0.782227 1.081808 0.318399 0.196 Uiso 1 1 calc R U . . .
H7C H 0.701155 1.097140 0.248006 0.196 Uiso 1 1 calc R U . . .
C8 C 0.6646(2) 0.9118(3) 0.4241(3) 0.0964(14) Uani 1 1 d . . . . .
H8A H 0.613617 0.869665 0.481257 0.145 Uiso 1 1 calc R U . . .
H8B H 0.729993 0.950053 0.462482 0.145 Uiso 1 1 calc R U . . .
H8C H 0.668666 0.869035 0.363865 0.145 Uiso 1 1 calc R U . . .

loop_
_atom_site_aniso_label
_atom_site_aniso_U_11
_atom_site_aniso_U_22
_atom_site_aniso_U_33
_atom_site_aniso_U_23
_atom_site_aniso_U_13
_atom_site_aniso_U_12
O1 0.189(4) 0.0477(19) 0.162(4) 0.000 -0.058(3) 0.0239(9)
N1 0.0407(15) 0.0407(15) 0.057(3) 0.000 0.000 0.0204(8)
C1 0.0508(14) 0.0460(19) 0.060(2) 0.000 -0.0020(13) 0.0230(9)
C2 0.0540(15) 0.0472(14) 0.0565(15) 0.0016(10) -0.0051(11) 0.0167(11)
C3 0.0766(19) 0.0558(17) 0.0694(19) 0.0024(13) -0.0161(14) 0.0156(14)
C4 0.104(3) 0.042(2) 0.090(3) 0.000 -0.022(2) 0.0210(10)
C5 0.081(2) 0.0648(19) 0.087(2) 0.0029(16) -0.0280(18) 0.0015(16)
C6 0.167(4) 0.089(3) 0.140(4) -0.044(3) -0.085(4) 0.039(3)
C7 0.076(2) 0.107(3) 0.123(3) 0.037(3) -0.023(2) -0.019(2)
C8 0.069(2) 0.092(3) 0.096(3) 0.0066(19) -0.0245(17) 0.0161(17)

loop_
_atom_type_symbol
_atom_type_description
_atom_type_scat_dispersion_real
_atom_type_scat_dispersion_imag
_atom_type_scat_source
C C 0.0181 0.0091 'International Tables Vol C Tables 4.2.6.8 and 6.1.1.4'
H H 0.0000 0.0000 'International Tables Vol C Tables 4.2.6.8 and 6.1.1.4'
N N 0.0311 0.0180 'International Tables Vol C Tables 4.2.6.8 and 6.1.1.4'
O O 0.0492 0.0322 'International Tables Vol C Tables 4.2.6.8 and 6.1.1.4'

loop_
_geom_angle_atom_site_label_1
_geom_angle_atom_site_label_2
_geom_angle_atom_site_label_3
_geom_angle
_geom_angle_site_symmetry_1
_geom_angle_site_symmetry_3
_geom_angle_publ_flag
C1 N1 C1 120.000(1) . 2_665 ?
C1 N1 C1 120.000(1) . 3_565 ?
C1 N1 C1 120.0 2_665 3_565 ?
N1 C1 C2 119.47(15) . 5 ?
N1 C1 C2 119.47(15) . . ?
C2 C1 C2 121.1(3) . 5 ?
C1 C2 H2 119.6 . . ?
C3 C2 C1 120.7(2) . . ?
C3 C2 H2 119.6 . . ?
C2 C3 C4 118.8(3) . . ?
C2 C3 C5 120.1(3) . . ?
C4 C3 C5 121.1(3) . . ?
O1 C4 C3 120.10(17) . . ?
O1 C4 C3 120.09(17) . 5 ?
C3 C4 C3 119.8(3) 5 . ?
C6 C5 C3 110.2(3) . . ?
C7 C5 C3 108.7(3) . . ?
C7 C5 C6 110.9(4) . . ?
C8 C5 C3 112.0(3) . . ?
C8 C5 C6 106.8(3) . . ?
C8 C5 C7 108.3(4) . . ?
C5 C6 H6A 109.5 . . ?
C5 C6 H6B 109.5 . . ?
C5 C6 H6C 109.5 . . ?
H6A C6 H6B 109.5 . . ?
H6A C6 H6C 109.5 . . ?
H6B C6 H6C 109.5 . . ?
C5 C7 H7A 109.5 . . ?
C5 C7 H7B 109.5 . . ?
C5 C7 H7C 109.5 . . ?
H7A C7 H7B 109.5 . . ?
H7A C7 H7C 109.5 . . ?
H7B C7 H7C 109.5 . . ?
C5 C8 H8A 109.5 . . ?
C5 C8 H8B 109.5 . . ?
C5 C8 H8C 109.5 . . ?
H8A C8 H8B 109.5 . . ?
H8A C8 H8C 109.5 . . ?
H8B C8 H8C 109.5 . . ?

loop_
_geom_bond_atom_site_label_1
_geom_bond_atom_site_label_2
_geom_bond_distance
_geom_bond_site_symmetry_2
_geom_bond_publ_flag
O1 C4 1.269(5) . ?
N1 C1 1.409(3) 3_565 ?
N1 C1 1.409(3) . ?
N1 C1 1.409(3) 2_665 ?
C1 C2 1.410(3) 5 ?
C1 C2 1.410(3) . ?
C2 H2 0.9500 . ?
C2 C3 1.367(4) . ?
C3 C4 1.454(3) . ?
C3 C5 1.549(4) . ?
C5 C6 1.534(6) . ?
C5 C7 1.525(5) . ?
C5 C8 1.510(5) . ?
C6 H6A 0.9800 . ?
C6 H6B 0.9800 . ?
C6 H6C 0.9800 . ?
C7 H7A 0.9800 . ?
C7 H7B 0.9800 . ?
C7 H7C 0.9800 . ?
C8 H8A 0.9800 . ?
C8 H8B 0.9800 . ?
C8 H8C 0.9800 . ?

loop_
_geom_torsion_atom_site_label_1
_geom_torsion_atom_site_label_2
_geom_torsion_atom_site_label_3
_geom_torsion_atom_site_label_4
_geom_torsion
_geom_torsion_site_symmetry_1
_geom_torsion_site_symmetry_2
_geom_torsion_site_symmetry_3
_geom_torsion_site_symmetry_4
_geom_torsion_publ_flag
N1 C1 C2 C3 179.1(2) . . . . ?
C1 N1 C1 C2 -33.17(12) 3_565 . . . ?
C1 N1 C1 C2 -33.17(12) 2_665 . . 5 ?
C1 N1 C1 C2 146.83(12) 3_565 . . 5 ?
C1 N1 C1 C2 146.83(12) 2_665 . . . ?
C1 C2 C3 C4 1.8(4) . . . . ?
C1 C2 C3 C5 -178.5(3) . . . . ?
C2 C1 C2 C3 -0.9(2) 5 . . . ?
C2 C3 C4 O1 179.1(2) . . . . ?
C2 C3 C4 C3 -0.9(2) . . . 5 ?
C2 C3 C5 C6 -118.4(4) . . . . ?
C2 C3 C5 C7 119.9(4) . . . . ?
C2 C3 C5 C8 0.3(5) . . . . ?
C4 C3 C5 C6 61.3(4) . . . . ?
C4 C3 C5 C7 -60.4(5) . . . . ?
C4 C3 C5 C8 -179.9(3) . . . . ?
C5 C3 C4 O1 -0.6(3) . . . . ?
C5 C3 C4 C3 179.4(3) . . . 5 ?

loop_
_smtbx_masks_void_nr
_smtbx_masks_void_average_x
_smtbx_masks_void_average_y
_smtbx_masks_void_average_z
_smtbx_masks_void_volume
_smtbx_masks_void_count_electrons
_smtbx_masks_void_content
1 0.000 0.000 -0.525 395.0 94.3 ?
2 0.333 0.667 0.750 169.7 46.2 ?
3 0.667 0.333 0.250 169.7 46.2 ?
